data_4034437
loop_
_publ_author_name
'Chang, Meng-Yang'
'Chen, Shin-Mei'
'Hsiao, Yu-Ting'

_publ_section_title
;
 Trifluoroacetic Anhydride Mediated One-Pot Synthesis of 1-Aryl
 Isochroman-3-ones via the Carboxy-Pictet-Spengler Reaction.
;
_journal_issue 18
_journal_name_full 'The Journal of organic chemistry'
_journal_page_first 11687
_journal_page_last 11698
_journal_paper_doi 10.1021/acs.joc.9b01605
_journal_volume 84
_journal_year 2019
_chemical_formula_sum 'C24 H22 O4'
_chemical_formula_weight 374.41
_space_group_crystal_system monoclinic
_space_group_IT_number 14
_space_group_name_Hall '-P 2ybc'
_space_group_name_H-M_alt 'P 1 21/c 1'
_atom_sites_solution_hydrogens geom
_audit_creation_method SHELXL-2014/6
_cell_angle_alpha 90
_cell_angle_beta 93.585(3)
_cell_angle_gamma 90
_cell_formula_units_Z 4
_cell_length_a 16.0440(14)
_cell_length_b 11.1195(9)
_cell_length_c 10.6719(8)
_cell_measurement_reflns_used 4110
_cell_measurement_temperature 100(2)
_cell_measurement_theta_max 25.8815
_cell_measurement_theta_min 2.5439
_cell_volume 1900.2(3)
_computing_cell_refinement 'SAINT V8.34A (Bruker AXS Inc., 2013)'
_computing_data_collection 'Bruker APEX2'
_computing_data_reduction 'SAINT V8.34A (Bruker AXS Inc., 2013)'
_computing_molecular_graphics 'Bruker SHELXTL'
_computing_publication_material 'Bruker SHELXTL'
_computing_structure_refinement 'SHELXL-2014/6 (Sheldrick, 2014)'
_diffrn_ambient_temperature 100(2)
_diffrn_detector_area_resol_mean 8.3333
_diffrn_measured_fraction_theta_full 1.000
_diffrn_measured_fraction_theta_max 0.999
_diffrn_measurement_device_type 'Bruker APEX-II CCD'
_diffrn_measurement_method '\f and \w scans'
_diffrn_radiation_type MoK\a
_diffrn_radiation_wavelength 0.71073
_diffrn_reflns_av_R_equivalents 0.0393
_diffrn_reflns_av_unetI/netI 0.0343
_diffrn_reflns_Laue_measured_fraction_full 1.000
_diffrn_reflns_Laue_measured_fraction_max 0.999
_diffrn_reflns_limit_h_max 20
_diffrn_reflns_limit_h_min -20
_diffrn_reflns_limit_k_max 13
_diffrn_reflns_limit_k_min -13
_diffrn_reflns_limit_l_max 13
_diffrn_reflns_limit_l_min -13
_diffrn_reflns_number 19266
_diffrn_reflns_point_group_measured_fraction_full 1.000
_diffrn_reflns_point_group_measured_fraction_max 0.999
_diffrn_reflns_theta_full 25.242
_diffrn_reflns_theta_max 26.434
_diffrn_reflns_theta_min 2.230
_exptl_absorpt_coefficient_mu 0.088
_exptl_absorpt_correction_T_max 0.7454
_exptl_absorpt_correction_T_min 0.6819
_exptl_absorpt_correction_type multi-scan
_exptl_absorpt_process_details 'SADABS V2014/4 (Bruker AXS Inc.)'
_exptl_crystal_colour colorless
_exptl_crystal_density_diffrn 1.309
_exptl_crystal_density_meas ?
_exptl_crystal_density_method 'not measured'
_exptl_crystal_description lump
_exptl_crystal_F_000 792
_exptl_crystal_size_max 0.25
_exptl_crystal_size_mid 0.22
_exptl_crystal_size_min 0.21
_refine_diff_density_max 0.297
_refine_diff_density_min -0.207
_refine_diff_density_rms 0.045
_refine_ls_extinction_method none
_refine_ls_goodness_of_fit_ref 1.034
_refine_ls_hydrogen_treatment constr
_refine_ls_matrix_type full
_refine_ls_number_parameters 256
_refine_ls_number_reflns 3908
_refine_ls_number_restraints 0
_refine_ls_restrained_S_all 1.034
_refine_ls_R_factor_all 0.0585
_refine_ls_R_factor_gt 0.0431
_refine_ls_shift/su_max 0.000
_refine_ls_shift/su_mean 0.000
_refine_ls_structure_factor_coef Fsqd
_refine_ls_weighting_details 'w=1/[\s^2^(Fo^2^)+(0.0353P)^2^+1.2525P] where P=(Fo^2^+2Fc^2^)/3'
_refine_ls_weighting_scheme calc
_refine_ls_wR_factor_gt 0.0970
_refine_ls_wR_factor_ref 0.1043
_reflns_Friedel_coverage 0.000
_reflns_number_gt 3111
_reflns_number_total 3908
_reflns_threshold_expression 'I > 2\s(I)'
_cod_data_source_file jo9b01605_si_001.cif
_cod_data_source_block 181021LT
_cod_depositor_comments
;
The following automatic conversions were performed:

data item '_exptl_crystal_density_meas' value 'not measured' was
changed to '?' -- the value is perceived as not measured.

Automatic conversion script
Id: cif_fix_values 6909 2019-04-08 15:41:33Z antanas 
;
_cod_original_sg_symbol_H-M 'P 21/c'
_cod_database_code 4034437
_shelx_space_group_comment
;
The symmetry employed for this shelxl refinement is uniquely defined
by the following loop, which should always be used as a source of
symmetry information in preference to the above space-group names.
They are only intended as comments.
;
_shelxl_version_number 2014/6

loop_
_space_group_symop_operation_xyz
'x, y, z'
'-x, y+1/2, -z+1/2'
'-x, -y, -z'
'x, -y-1/2, z-1/2'

loop_
_atom_site_label
_atom_site_type_symbol
_atom_site_fract_x
_atom_site_fract_y
_atom_site_fract_z
_atom_site_U_iso_or_equiv
_atom_site_adp_type
_atom_site_occupancy
_atom_site_site_symmetry_order
_atom_site_calc_flag
_atom_site_refinement_flags_posn
_atom_site_refinement_flags_adp
O1 O 0.62105(7) 0.13248(10) 0.22008(10) 0.0202(3) Uani 1 1 d . .
O2 O 0.52917(7) 0.22231(10) 0.38549(11) 0.0224(3) Uani 1 1 d . .
O3 O 0.68998(7) -0.15886(9) 0.72111(10) 0.0190(3) Uani 1 1 d . .
O4 O 0.76316(8) -0.30874(10) 0.65061(11) 0.0241(3) Uani 1 1 d . .
C1 C 1.04414(12) 0.34486(18) 1.19596(18) 0.0302(4) Uani 1 1 d . .
H1 H 1.0823 0.3867 1.2520 0.036 Uiso 1 1 calc R U
C2 C 0.98308(12) 0.40693(17) 1.12571(18) 0.0296(4) Uani 1 1 d . .
H16 H 0.9792 0.4918 1.1335 0.036 Uiso 1 1 calc R U
C3 C 0.92722(11) 0.34576(16) 1.04363(17) 0.0250(4) Uani 1 1 d . .
H17 H 0.8856 0.3895 0.9956 0.030 Uiso 1 1 calc R U
C4 C 0.93140(10) 0.22130(15) 1.03086(15) 0.0186(4) Uani 1 1 d . .
C5 C 0.87007(10) 0.15554(14) 0.94635(15) 0.0169(3) Uani 1 1 d . .
C6 C 0.83396(11) 0.20773(15) 0.83717(16) 0.0212(4) Uani 1 1 d . .
H18 H 0.8513 0.2858 0.8135 0.025 Uiso 1 1 calc R U
C7 C 0.77334(11) 0.14816(14) 0.76246(15) 0.0202(4) Uani 1 1 d . .
H11 H 0.7498 0.1859 0.6886 0.024 Uiso 1 1 calc R U
C8 C 0.74664(10) 0.03372(14) 0.79445(15) 0.0163(3) Uani 1 1 d . .
C9 C 0.67293(10) -0.02768(14) 0.72277(15) 0.0175(3) Uani 1 1 d . .
C10 C 0.65803(10) 0.01622(14) 0.58879(15) 0.0157(3) Uani 1 1 d . .
C11 C 0.59668(10) 0.10130(14) 0.55387(15) 0.0178(3) Uani 1 1 d . .
H7 H 0.5621 0.1332 0.6148 0.021 Uiso 1 1 calc R U
C12 C 0.58650(10) 0.13885(14) 0.42990(15) 0.0173(3) Uani 1 1 d . .
C13 C 0.63679(10) 0.09009(14) 0.33930(15) 0.0166(3) Uani 1 1 d . .
C14 C 0.67391(11) 0.08756(15) 0.12772(15) 0.0229(4) Uani 1 1 d . .
H22 H 0.7323 0.1045 0.1541 0.034 Uiso 1 1 calc R U
H3 H 0.6596 0.1269 0.0471 0.034 Uiso 1 1 calc R U
H2 H 0.6660 0.0005 0.1188 0.034 Uiso 1 1 calc R U
C15 C 0.47300(11) 0.26723(17) 0.47275(17) 0.0261(4) Uani 1 1 d . .
H5 H 0.4420 0.2001 0.5071 0.039 Uiso 1 1 calc R U
H4 H 0.4337 0.3235 0.4300 0.039 Uiso 1 1 calc R U
H6 H 0.5047 0.3090 0.5412 0.039 Uiso 1 1 calc R U
C16 C 0.74315(10) -0.20418(14) 0.64127(15) 0.0182(3) Uani 1 1 d . .
C17 C 0.77395(10) -0.12085(14) 0.54348(15) 0.0181(3) Uani 1 1 d . .
H9 H 0.7903 -0.1685 0.4706 0.022 Uiso 1 1 calc R U
H10 H 0.8241 -0.0778 0.5786 0.022 Uiso 1 1 calc R U
C18 C 0.70811(10) -0.03024(14) 0.49997(15) 0.0163(3) Uani 1 1 d . .
C19 C 0.69672(10) 0.00498(14) 0.37465(15) 0.0171(3) Uani 1 1 d . .
H8 H 0.7301 -0.0294 0.3135 0.020 Uiso 1 1 calc R U
C20 C 0.84449(10) 0.03928(15) 0.97512(15) 0.0194(4) Uani 1 1 d . .
H13 H 0.8693 0.0002 1.0473 0.023 Uiso 1 1 calc R U
C21 C 0.78409(11) -0.02035(15) 0.90126(15) 0.0196(4) Uani 1 1 d . .
H12 H 0.7679 -0.0993 0.9236 0.023 Uiso 1 1 calc R U
C22 C 1.04927(12) 0.22104(18) 1.18399(17) 0.0303(4) Uani 1 1 d . .
H15 H 1.0913 0.1779 1.2318 0.036 Uiso 1 1 calc R U
C23 C 0.99348(11) 0.15982(16) 1.10280(16) 0.0254(4) Uani 1 1 d . .
H14 H 0.9975 0.0749 1.0959 0.030 Uiso 1 1 calc R U
C24 C 0.59624(11) -0.01850(16) 0.79906(16) 0.0222(4) Uani 1 1 d . .
H21 H 0.5493 -0.0601 0.7547 0.033 Uiso 1 1 calc R U
H20 H 0.5819 0.0663 0.8102 0.033 Uiso 1 1 calc R U
H19 H 0.6081 -0.0559 0.8814 0.033 Uiso 1 1 calc R U

loop_
_atom_site_aniso_label
_atom_site_aniso_U_11
_atom_site_aniso_U_22
_atom_site_aniso_U_33
_atom_site_aniso_U_23
_atom_site_aniso_U_13
_atom_site_aniso_U_12
O1 0.0239(6) 0.0221(6) 0.0145(6) 0.0016(5) -0.0001(5) 0.0055(5)
O2 0.0217(6) 0.0218(6) 0.0234(6) -0.0032(5) -0.0008(5) 0.0067(5)
O3 0.0286(6) 0.0120(5) 0.0168(6) -0.0005(4) 0.0039(5) -0.0048(5)
O4 0.0364(7) 0.0131(6) 0.0224(6) 0.0002(5) -0.0012(5) -0.0011(5)
C1 0.0267(10) 0.0358(11) 0.0273(10) -0.0105(8) -0.0048(8) -0.0048(8)
C2 0.0330(11) 0.0247(10) 0.0306(10) -0.0085(8) -0.0027(8) -0.0018(8)
C3 0.0257(9) 0.0232(9) 0.0255(9) -0.0021(7) -0.0033(8) 0.0017(7)
C4 0.0187(8) 0.0218(8) 0.0154(8) -0.0017(6) 0.0026(7) 0.0001(7)
C5 0.0160(8) 0.0186(8) 0.0161(8) -0.0022(6) 0.0008(6) 0.0029(6)
C6 0.0262(9) 0.0149(8) 0.0219(9) 0.0021(7) -0.0028(7) -0.0029(7)
C7 0.0264(9) 0.0170(8) 0.0164(8) 0.0025(6) -0.0040(7) -0.0007(7)
C8 0.0183(8) 0.0161(8) 0.0148(8) -0.0030(6) 0.0030(6) 0.0006(6)
C9 0.0234(9) 0.0124(7) 0.0170(8) -0.0012(6) 0.0023(7) -0.0017(6)
C10 0.0179(8) 0.0132(7) 0.0159(8) -0.0024(6) -0.0004(6) -0.0055(6)
C11 0.0186(8) 0.0169(8) 0.0179(8) -0.0060(6) 0.0016(7) -0.0022(6)
C12 0.0175(8) 0.0129(8) 0.0209(8) -0.0026(6) -0.0025(7) -0.0012(6)
C13 0.0196(8) 0.0152(8) 0.0147(8) -0.0005(6) -0.0026(6) -0.0032(6)
C14 0.0333(10) 0.0208(9) 0.0148(8) -0.0009(7) 0.0023(7) 0.0032(7)
C15 0.0208(9) 0.0264(9) 0.0311(10) -0.0086(8) 0.0006(8) 0.0067(7)
C16 0.0233(9) 0.0165(8) 0.0143(8) -0.0022(6) -0.0041(7) -0.0029(7)
C17 0.0215(8) 0.0164(8) 0.0164(8) 0.0015(6) 0.0021(7) 0.0009(7)
C18 0.0186(8) 0.0127(7) 0.0173(8) -0.0005(6) -0.0001(7) -0.0024(6)
C19 0.0192(8) 0.0158(8) 0.0163(8) -0.0019(6) 0.0019(7) -0.0004(6)
C20 0.0238(9) 0.0198(8) 0.0145(8) 0.0015(6) -0.0010(7) 0.0033(7)
C21 0.0257(9) 0.0157(8) 0.0175(8) 0.0020(6) 0.0028(7) -0.0015(7)
C22 0.0268(10) 0.0357(11) 0.0270(10) -0.0026(8) -0.0086(8) 0.0024(8)
C23 0.0268(10) 0.0237(9) 0.0251(9) -0.0026(7) -0.0030(8) 0.0025(7)
C24 0.0231(9) 0.0257(9) 0.0181(9) -0.0030(7) 0.0041(7) -0.0062(7)

loop_
_atom_type_symbol
_atom_type_description
_atom_type_scat_dispersion_real
_atom_type_scat_dispersion_imag
_atom_type_scat_source
C C 0.0033 0.0016 'International Tables Vol C Tables 4.2.6.8 and 6.1.1.4'
H H 0.0000 0.0000 'International Tables Vol C Tables 4.2.6.8 and 6.1.1.4'
O O 0.0106 0.0060 'International Tables Vol C Tables 4.2.6.8 and 6.1.1.4'

loop_
_geom_angle_atom_site_label_1
_geom_angle_atom_site_label_2
_geom_angle_atom_site_label_3
_geom_angle
C13 O1 C14 116.01(12)
C12 O2 C15 116.70(13)
C16 O3 C9 120.13(12)
C2 C1 C22 119.39(17)
C2 C1 H1 120.3
C22 C1 H1 120.3
C1 C2 C3 120.32(17)
C1 C2 H16 119.8
C3 C2 H16 119.8
C2 C3 C4 120.96(17)
C2 C3 H17 119.5
C4 C3 H17 119.5
C3 C4 C23 118.00(16)
C3 C4 C5 120.97(15)
C23 C4 C5 121.01(15)
C6 C5 C20 117.16(15)
C6 C5 C4 121.83(15)
C20 C5 C4 121.00(14)
C7 C6 C5 121.42(15)
C7 C6 H18 119.3
C5 C6 H18 119.3
C6 C7 C8 120.74(15)
C6 C7 H11 119.6
C8 C7 H11 119.6
C21 C8 C7 118.18(15)
C21 C8 C9 119.86(14)
C7 C8 C9 121.72(14)
O3 C9 C10 108.87(12)
O3 C9 C24 103.19(12)
C10 C9 C24 113.47(14)
O3 C9 C8 107.91(13)
C10 C9 C8 113.56(13)
C24 C9 C8 109.19(13)
C18 C10 C11 120.02(15)
C18 C10 C9 117.58(14)
C11 C10 C9 122.40(14)
C12 C11 C10 119.77(15)
C12 C11 H7 120.1
C10 C11 H7 120.1
O2 C12 C11 124.77(15)
O2 C12 C13 115.15(14)
C11 C12 C13 120.08(15)
O1 C13 C19 125.07(15)
O1 C13 C12 115.27(14)
C19 C13 C12 119.65(15)
O1 C14 H22 109.5
O1 C14 H3 109.5
H22 C14 H3 109.5
O1 C14 H2 109.5
H22 C14 H2 109.5
H3 C14 H2 109.5
O2 C15 H5 109.5
O2 C15 H4 109.5
H5 C15 H4 109.5
O2 C15 H6 109.5
H5 C15 H6 109.5
H4 C15 H6 109.5
O4 C16 O3 119.04(15)
O4 C16 C17 123.60(15)
O3 C16 C17 117.36(14)
C16 C17 C18 111.75(14)
C16 C17 H9 109.3
C18 C17 H9 109.3
C16 C17 H10 109.3
C18 C17 H10 109.3
H9 C17 H10 107.9
C10 C18 C19 120.42(15)
C10 C18 C17 117.65(14)
C19 C18 C17 121.93(15)
C13 C19 C18 120.02(15)
C13 C19 H8 120.0
C18 C19 H8 120.0
C21 C20 C5 121.65(15)
C21 C20 H13 119.2
C5 C20 H13 119.2
C20 C21 C8 120.80(15)
C20 C21 H12 119.6
C8 C21 H12 119.6
C23 C22 C1 120.42(17)
C23 C22 H15 119.8
C1 C22 H15 119.8
C22 C23 C4 120.91(17)
C22 C23 H14 119.5
C4 C23 H14 119.5
C9 C24 H21 109.5
C9 C24 H20 109.5
H21 C24 H20 109.5
C9 C24 H19 109.5
H21 C24 H19 109.5
H20 C24 H19 109.5

loop_
_geom_bond_atom_site_label_1
_geom_bond_atom_site_label_2
_geom_bond_distance
O1 C13 1.3655(19)
O1 C14 1.430(2)
O2 C12 1.3702(19)
O2 C15 1.426(2)
O3 C16 1.341(2)
O3 C9 1.4845(19)
O4 C16 1.2086(19)
C1 C2 1.381(3)
C1 C22 1.386(3)
C1 H1 0.9500
C2 C3 1.391(2)
C2 H16 0.9500
C3 C4 1.393(2)
C3 H17 0.9500
C4 C23 1.397(2)
C4 C5 1.485(2)
C5 C6 1.395(2)
C5 C20 1.396(2)
C6 C7 1.387(2)
C6 H18 0.9500
C7 C8 1.392(2)
C7 H11 0.9500
C8 C21 1.391(2)
C8 C9 1.529(2)
C9 C10 1.516(2)
C9 C24 1.521(2)
C10 C18 1.381(2)
C10 C11 1.399(2)
C11 C12 1.387(2)
C11 H7 0.9500
C12 C13 1.406(2)
C13 C19 1.385(2)
C14 H22 0.9800
C14 H3 0.9800
C14 H2 0.9800
C15 H5 0.9800
C15 H4 0.9800
C15 H6 0.9800
C16 C17 1.502(2)
C17 C18 1.512(2)
C17 H9 0.9900
C17 H10 0.9900
C18 C19 1.395(2)
C19 H8 0.9500
C20 C21 1.380(2)
C20 H13 0.9500
C21 H12 0.9500
C22 C23 1.385(2)
C22 H15 0.9500
C23 H14 0.9500
C24 H21 0.9800
C24 H20 0.9800
C24 H19 0.9800
